data_7127622
loop_
_publ_author_name
'Hagui, Wided'
'Cordier, Marie'
'Boixel, Julien'
'Soul\'e, Jean-Fran\,cois'

_publ_section_title
;
 Access to functionalized luminescent Pt(ii) complexes by
 photoredox-catalyzed Minisci alkylation of 6-aryl-2,2'-bipyridines.
;
_journal_issue 8
_journal_name_full 'Chemical communications (Cambridge, England)'
_journal_page_first 1038
_journal_page_last 1041
_journal_paper_doi 10.1039/d0cc07307e
_journal_volume 57
_journal_year 2021
_chemical_compound_source 'synthesis as described'
_chemical_formula_moiety 'C30 H37 Cl N2 Pt'
_chemical_formula_sum 'C30 H37 Cl N2 Pt'
_chemical_formula_weight 656.15
_space_group_crystal_system monoclinic
_space_group_IT_number 14
_space_group_name_Hall '-P 2ybc'
_space_group_name_H-M_alt 'P 1 21/c 1'
_atom_sites_solution_hydrogens geom
_atom_sites_solution_primary dual
_atom_sites_solution_secondary difmap
_audit_update_record
;
2020-02-12 deposited with the CCDC.	2020-12-17 downloaded from the CCDC.
;
_cell_angle_alpha 90
_cell_angle_beta 93.655(4)
_cell_angle_gamma 90
_cell_formula_units_Z 4
_cell_length_a 12.4262(12)
_cell_length_b 7.0266(7)
_cell_length_c 29.895(3)
_cell_measurement_reflns_used 9285
_cell_measurement_temperature 150
_cell_measurement_theta_max 27.4994
_cell_measurement_theta_min 2.9783
_cell_measurement_wavelength 0.71073
_cell_volume 2604.9(4)
_computing_cell_refinement 'APEX3 (Bruker, 2015)'
_computing_data_collection 'SAINT (Bruker, 2014)'
_computing_data_reduction 'SAINT (Bruker, 2014)'
_computing_molecular_graphics 'PLATON, A.L.Spek, Acta Cryst. 2009, D65, 148-155'
_computing_publication_material 'CRYSCALC (T. Roisnel, local program, 2019)'
_computing_structure_refinement 'SHELXL-2018_3 (Sheldrick, 2018)'
_computing_structure_solution 'SHELXT (G. Sheldrick, 2015)'
_diffrn_ambient_temperature 150
_diffrn_detector '(CMOS) PHOTON 100'
_diffrn_detector_area_resol_mean 10.4167
_diffrn_measured_fraction_theta_full 0.997
_diffrn_measured_fraction_theta_max 0.994
_diffrn_measurement_device_type 'D8 VENTURE Bruker AXS'
_diffrn_measurement_method 'rotation images'
_diffrn_orient_matrix_UB_11 0.0021697
_diffrn_orient_matrix_UB_12 -0.1220103
_diffrn_orient_matrix_UB_13 -0.0171388
_diffrn_orient_matrix_UB_21 -0.0777168
_diffrn_orient_matrix_UB_22 0.0162667
_diffrn_orient_matrix_UB_23 -0.0101230
_diffrn_orient_matrix_UB_31 0.0214036
_diffrn_orient_matrix_UB_32 0.0714326
_diffrn_orient_matrix_UB_33 -0.0269686
_diffrn_radiation_monochromator 'multilayer monochromator'
_diffrn_radiation_probe x-ray
_diffrn_radiation_source 'Incoatec microfocus sealed tube'
_diffrn_radiation_type MoK\a
_diffrn_radiation_wavelength 0.71073
_diffrn_reflns_av_R_equivalents 0.0533
_diffrn_reflns_av_unetI/netI 0.0493
_diffrn_reflns_limit_h_max 16
_diffrn_reflns_limit_h_min -16
_diffrn_reflns_limit_k_max 7
_diffrn_reflns_limit_k_min -9
_diffrn_reflns_limit_l_max 38
_diffrn_reflns_limit_l_min -36
_diffrn_reflns_number 21123
_diffrn_reflns_theta_full 25.242
_diffrn_reflns_theta_max 27.505
_diffrn_reflns_theta_min 2.202
_diffrn_source_current 1.0
_diffrn_source_voltage 50.0
_exptl_absorpt_coefficient_mu 5.510
_exptl_absorpt_correction_T_max 0.718
_exptl_absorpt_correction_T_min 0.599
_exptl_absorpt_correction_type multi-scan
_exptl_absorpt_process_details
;
  [Sheldrick, G.M. (2014). SADABS Bruker AXS Inc., Madison, Wisconsin, USA]
;
_exptl_crystal_colour yellow
_exptl_crystal_density_diffrn 1.673
_exptl_crystal_description prism
_exptl_crystal_F_000 1304
_exptl_crystal_size_max 0.140
_exptl_crystal_size_mid 0.130
_exptl_crystal_size_min 0.060
_refine_diff_density_max 1.031
_refine_diff_density_min -2.038
_refine_diff_density_rms 0.159
_refine_ls_extinction_method none
_refine_ls_goodness_of_fit_ref 1.099
_refine_ls_hydrogen_treatment constr
_refine_ls_matrix_type full
_refine_ls_number_parameters 335
_refine_ls_number_reflns 5946
_refine_ls_number_restraints 75
_refine_ls_restrained_S_all 1.098
_refine_ls_R_factor_all 0.0428
_refine_ls_R_factor_gt 0.0351
_refine_ls_shift/su_max 0.001
_refine_ls_shift/su_mean 0.000
_refine_ls_structure_factor_coef Fsqd
_refine_ls_weighting_details 'w=1/[\s^2^(Fo^2^)+(0.0228P)^2^+10.3883P] where P=(Fo^2^+2Fc^2^)/3'
_refine_ls_weighting_scheme calc
_refine_ls_wR_factor_gt 0.0803
_refine_ls_wR_factor_ref 0.0834
_reflns_Friedel_coverage 0.000
_reflns_number_gt 5281
_reflns_number_total 5946
_reflns_threshold_expression >2sigma(I)
_cod_data_source_file d0cc07307e2.cif
_cod_data_source_block WH194
_cod_depositor_comments 'Adding full bibliography for 7127620--7127626.cif.'
_cod_original_sg_symbol_H-M 'P 21/c'
_cod_database_code 7127622

loop_
_space_group_symop_operation_xyz
'x, y, z'
'-x, y+1/2, -z+1/2'
'-x, -y, -z'
'x, -y-1/2, z-1/2'

loop_
_atom_site_label
_atom_site_type_symbol
_atom_site_fract_x
_atom_site_fract_y
_atom_site_fract_z
_atom_site_U_iso_or_equiv
_atom_site_adp_type
_atom_site_occupancy
_atom_site_site_symmetry_order
_atom_site_calc_flag
_atom_site_refinement_flags_posn
_atom_site_refinement_flags_adp
_atom_site_refinement_flags_occupancy
_atom_site_disorder_assembly
_atom_site_disorder_group
Pt1 Pt 0.45570(2) 0.22869(2) 0.04190(2) 0.01531(7) Uani 1 1 d . . . . .
Cl1 Cl 0.29442(10) 0.20224(19) 0.07556(4) 0.0257(3) Uani 1 1 d . . . . .
N1 N 0.5843(3) 0.2133(6) 0.09619(13) 0.0176(8) Uani 1 1 d . . . . .
N2 N 0.5858(3) 0.2563(5) 0.00852(13) 0.0154(8) Uani 1 1 d . . . . .
C1 C 0.5830(4) 0.1860(7) 0.14117(16) 0.0195(10) Uani 1 1 d . . . . .
C2 C 0.6770(4) 0.1857(8) 0.16874(17) 0.0251(11) Uani 1 1 d . . . . .
H2 H 0.672705 0.165749 0.200001 0.030 Uiso 1 1 calc R U . . .
C3 C 0.7773(4) 0.2139(7) 0.15188(17) 0.0219(10) Uani 1 1 d . . . . .
C4 C 0.7786(4) 0.2359(7) 0.10589(17) 0.0217(10) Uani 1 1 d . . . . .
H4 H 0.845319 0.251421 0.092490 0.026 Uiso 1 1 calc R U . . .
C5 C 0.6825(4) 0.2353(6) 0.07916(16) 0.0162(9) Uani 1 1 d . . . . .
C6 C 0.8831(5) 0.2149(10) 0.18158(19) 0.0355(12) Uani 1 1 d D U . . .
C7A C 0.8646(7) 0.1774(16) 0.2308(3) 0.0398(18) Uani 0.738(8) 1 d . U P A 1
H7A H 0.853652 0.040758 0.235379 0.060 Uiso 0.738(8) 1 calc R U P A 1
H7B H 0.800559 0.247162 0.239170 0.060 Uiso 0.738(8) 1 calc R U P A 1
H7C H 0.927576 0.220079 0.249539 0.060 Uiso 0.738(8) 1 calc R U P A 1
C8A C 0.9269(7) 0.4284(14) 0.1799(3) 0.0443(19) Uani 0.738(8) 1 d . U P A 1
H8A H 1.000315 0.433942 0.193874 0.066 Uiso 0.738(8) 1 calc R U P A 1
H8B H 0.879844 0.512265 0.196105 0.066 Uiso 0.738(8) 1 calc R U P A 1
H8C H 0.927390 0.470040 0.148599 0.066 Uiso 0.738(8) 1 calc R U P A 1
C9A C 0.9619(7) 0.0848(16) 0.1643(3) 0.0476(19) Uani 0.738(8) 1 d . U P A 1
H9A H 0.932148 -0.044441 0.163114 0.071 Uiso 0.738(8) 1 calc R U P A 1
H9B H 1.027875 0.086562 0.184109 0.071 Uiso 0.738(8) 1 calc R U P A 1
H9C H 0.978676 0.124695 0.134135 0.071 Uiso 0.738(8) 1 calc R U P A 1
C7B C 0.874(2) 0.289(5) 0.2268(8) 0.042(3) Uani 0.262(8) 1 d D U P A 2
H7D H 0.935548 0.246422 0.246208 0.064 Uiso 0.262(8) 1 calc R U P A 2
H7E H 0.806921 0.241063 0.238661 0.064 Uiso 0.262(8) 1 calc R U P A 2
H7F H 0.871855 0.428066 0.225952 0.064 Uiso 0.262(8) 1 calc R U P A 2
C8B C 0.9868(18) 0.252(4) 0.1583(8) 0.044(3) Uani 0.262(8) 1 d D U P A 2
H8D H 0.980839 0.372697 0.142047 0.066 Uiso 0.262(8) 1 calc R U P A 2
H8E H 0.998601 0.148262 0.137167 0.066 Uiso 0.262(8) 1 calc R U P A 2
H8F H 1.047754 0.257691 0.180759 0.066 Uiso 0.262(8) 1 calc R U P A 2
C9B C 0.902(2) -0.020(3) 0.1927(8) 0.043(3) Uani 0.262(8) 1 d D U P A 2
H9D H 0.963656 -0.035691 0.214331 0.064 Uiso 0.262(8) 1 calc R U P A 2
H9E H 0.915443 -0.087034 0.164886 0.064 Uiso 0.262(8) 1 calc R U P A 2
H9F H 0.837018 -0.071895 0.205172 0.064 Uiso 0.262(8) 1 calc R U P A 2
C10 C 0.4750(4) 0.1561(7) 0.16050(17) 0.0213(10) Uani 1 1 d . . . . .
H10 H 0.425841 0.100597 0.136122 0.026 Uiso 1 1 calc R U . . .
C11 C 0.4255(5) 0.3462(8) 0.1738(2) 0.0307(12) Uani 1 1 d . . . . .
H11A H 0.475056 0.409420 0.196428 0.037 Uiso 1 1 calc R U . . .
H11B H 0.418142 0.429790 0.147138 0.037 Uiso 1 1 calc R U . . .
C12 C 0.3164(5) 0.3234(10) 0.1928(2) 0.0394(15) Uani 1 1 d . . . . .
H12A H 0.263071 0.285393 0.168363 0.047 Uiso 1 1 calc R U . . .
H12B H 0.293373 0.447486 0.204594 0.047 Uiso 1 1 calc R U . . .
C13 C 0.3169(5) 0.1752(11) 0.2302(2) 0.0456(17) Uani 1 1 d . . . . .
H13A H 0.358899 0.224568 0.256914 0.055 Uiso 1 1 calc R U . . .
H13B H 0.242005 0.153184 0.238451 0.055 Uiso 1 1 calc R U . . .
C14 C 0.3652(5) -0.0116(10) 0.2161(2) 0.0409(16) Uani 1 1 d . . . . .
H14A H 0.318170 -0.069112 0.191726 0.049 Uiso 1 1 calc R U . . .
H14B H 0.368929 -0.100698 0.241777 0.049 Uiso 1 1 calc R U . . .
C15 C 0.4773(5) 0.0166(9) 0.19994(18) 0.0298(12) Uani 1 1 d . . . . .
H15A H 0.506294 -0.107383 0.190522 0.036 Uiso 1 1 calc R U . . .
H15B H 0.525715 0.066275 0.224833 0.036 Uiso 1 1 calc R U . . .
C16 C 0.6827(4) 0.2558(7) 0.03035(17) 0.0193(10) Uani 1 1 d . . . . .
C17 C 0.7746(4) 0.2712(7) 0.00579(17) 0.0202(10) Uani 1 1 d . . . . .
H17 H 0.843941 0.274228 0.021159 0.024 Uiso 1 1 calc R U . . .
C18 C 0.7660(4) 0.2822(7) -0.04076(17) 0.0191(10) Uani 1 1 d . . . . .
C19 C 0.6619(4) 0.2859(7) -0.06145(16) 0.0186(9) Uani 1 1 d . . . . .
H19 H 0.652471 0.297914 -0.093109 0.022 Uiso 1 1 calc R U . . .
C20 C 0.5727(4) 0.2724(6) -0.03640(17) 0.0184(10) Uani 1 1 d . . . . .
C21 C 0.8675(4) 0.2871(7) -0.06704(17) 0.0215(10) Uani 1 1 d . . . . .
C22 C 0.9426(4) 0.1252(8) -0.05019(18) 0.0269(12) Uani 1 1 d . . . . .
H22A H 0.967412 0.149105 -0.018918 0.040 Uiso 1 1 calc R U . . .
H22B H 1.004888 0.118952 -0.068657 0.040 Uiso 1 1 calc R U . . .
H22C H 0.903421 0.004107 -0.052229 0.040 Uiso 1 1 calc R U . . .
C23 C 0.9254(5) 0.4782(8) -0.0589(2) 0.0319(13) Uani 1 1 d . . . . .
H23A H 0.882431 0.580307 -0.073511 0.048 Uiso 1 1 calc R U . . .
H23B H 0.996353 0.473382 -0.071422 0.048 Uiso 1 1 calc R U . . .
H23C H 0.934358 0.502904 -0.026630 0.048 Uiso 1 1 calc R U . . .
C24 C 0.8409(4) 0.2628(9) -0.11749(18) 0.0321(13) Uani 1 1 d . . . . .
H24A H 0.804852 0.140318 -0.123093 0.048 Uiso 1 1 calc R U . . .
H24B H 0.907689 0.266577 -0.133222 0.048 Uiso 1 1 calc R U . . .
H24C H 0.793176 0.366137 -0.128406 0.048 Uiso 1 1 calc R U . . .
C25 C 0.4578(4) 0.2689(6) -0.05291(16) 0.0160(9) Uani 1 1 d . . . . .
C26 C 0.3839(4) 0.2495(6) -0.01917(16) 0.0178(9) Uani 1 1 d . . . . .
C27 C 0.2740(4) 0.2447(7) -0.03337(18) 0.0233(11) Uani 1 1 d . . . . .
H27 H 0.221354 0.230317 -0.011912 0.028 Uiso 1 1 calc R U . . .
C28 C 0.2413(4) 0.2611(7) -0.07884(19) 0.0263(11) Uani 1 1 d . . . . .
H28 H 0.166662 0.258828 -0.087876 0.032 Uiso 1 1 calc R U . . .
C29 C 0.3162(4) 0.2805(8) -0.11090(18) 0.0251(11) Uani 1 1 d . . . . .
H29 H 0.292738 0.290772 -0.141676 0.030 Uiso 1 1 calc R U . . .
C30 C 0.4250(4) 0.2848(7) -0.09813(18) 0.0228(10) Uani 1 1 d . . . . .
H30 H 0.476790 0.298531 -0.119953 0.027 Uiso 1 1 calc R U . . .

loop_
_atom_site_aniso_label
_atom_site_aniso_U_11
_atom_site_aniso_U_22
_atom_site_aniso_U_33
_atom_site_aniso_U_23
_atom_site_aniso_U_13
_atom_site_aniso_U_12
Pt1 0.01384(10) 0.01135(9) 0.02113(10) 0.00009(7) 0.00415(6) -0.00038(7)
Cl1 0.0160(6) 0.0326(7) 0.0292(6) 0.0044(5) 0.0066(5) -0.0016(5)
N1 0.020(2) 0.0133(19) 0.0190(19) 0.0001(15) 0.0009(16) -0.0004(16)
N2 0.0159(19) 0.0102(18) 0.0206(19) -0.0018(14) 0.0032(15) 0.0059(14)
C1 0.016(2) 0.020(2) 0.023(2) -0.0001(19) 0.0024(19) -0.0015(19)
C2 0.029(3) 0.026(3) 0.020(2) 0.000(2) 0.004(2) 0.001(2)
C3 0.021(3) 0.023(3) 0.022(2) -0.0019(19) -0.0019(19) -0.001(2)
C4 0.018(2) 0.025(3) 0.021(2) -0.0035(19) -0.0002(19) -0.004(2)
C5 0.014(2) 0.013(2) 0.021(2) 0.0013(17) 0.0028(18) -0.0003(17)
C6 0.022(2) 0.059(3) 0.025(2) -0.004(2) -0.0022(19) 0.000(2)
C7A 0.028(3) 0.064(5) 0.026(3) 0.002(3) -0.003(3) 0.000(4)
C8A 0.033(4) 0.063(4) 0.036(4) -0.002(3) -0.011(3) -0.015(3)
C9A 0.029(4) 0.075(5) 0.038(4) -0.014(4) -0.002(3) 0.010(4)
C7B 0.030(5) 0.064(6) 0.032(5) -0.006(5) -0.008(4) -0.003(5)
C8B 0.028(5) 0.069(5) 0.034(5) -0.005(5) -0.003(5) 0.000(5)
C9B 0.026(5) 0.067(5) 0.034(5) -0.004(5) -0.003(4) 0.007(5)
C10 0.014(2) 0.025(3) 0.025(3) 0.002(2) 0.003(2) -0.0004(19)
C11 0.028(3) 0.033(3) 0.032(3) 0.000(2) 0.012(2) -0.001(2)
C12 0.027(3) 0.053(4) 0.038(3) 0.002(3) 0.007(3) 0.002(3)
C13 0.036(4) 0.074(5) 0.029(3) -0.007(3) 0.018(3) -0.015(3)
C14 0.035(4) 0.060(4) 0.028(3) 0.014(3) -0.002(3) -0.016(3)
C15 0.023(3) 0.041(3) 0.024(3) 0.008(2) -0.003(2) -0.003(2)
C16 0.016(2) 0.016(2) 0.026(2) 0.0017(18) -0.0010(19) -0.0009(18)
C17 0.016(2) 0.019(2) 0.025(2) -0.0018(19) -0.0002(19) 0.0014(18)
C18 0.015(2) 0.018(2) 0.025(2) 0.0024(19) 0.0031(19) 0.0035(18)
C19 0.020(2) 0.016(2) 0.021(2) 0.0021(18) 0.0031(19) 0.0021(18)
C20 0.019(2) 0.009(2) 0.028(3) 0.0012(18) 0.0028(19) 0.0037(17)
C21 0.015(2) 0.028(3) 0.023(2) 0.004(2) 0.0058(19) 0.001(2)
C22 0.017(3) 0.035(3) 0.029(3) 0.005(2) 0.003(2) 0.003(2)
C23 0.023(3) 0.031(3) 0.043(3) 0.002(2) 0.009(3) -0.002(2)
C24 0.020(3) 0.053(4) 0.024(3) 0.004(2) 0.006(2) 0.004(2)
C25 0.013(2) 0.009(2) 0.026(2) 0.0005(17) 0.0017(18) -0.0009(16)
C26 0.018(2) 0.011(2) 0.024(2) -0.0038(17) 0.0017(19) -0.0029(18)
C27 0.017(2) 0.023(3) 0.031(3) 0.000(2) 0.005(2) 0.0003(19)
C28 0.014(2) 0.025(3) 0.039(3) -0.001(2) -0.004(2) -0.002(2)
C29 0.021(3) 0.027(3) 0.027(3) 0.002(2) -0.003(2) 0.001(2)
C30 0.019(2) 0.018(2) 0.032(3) 0.001(2) 0.003(2) 0.0004(19)

loop_
_atom_type_symbol
_atom_type_description
_atom_type_scat_dispersion_real
_atom_type_scat_dispersion_imag
_atom_type_scat_source
C C 0.0033 0.0016 'International Tables Vol C Tables 4.2.6.8 and 6.1.1.4'
H H 0.0000 0.0000 'International Tables Vol C Tables 4.2.6.8 and 6.1.1.4'
Cl Cl 0.1484 0.1585 'International Tables Vol C Tables 4.2.6.8 and 6.1.1.4'
N N 0.0061 0.0033 'International Tables Vol C Tables 4.2.6.8 and 6.1.1.4'
Pt Pt -1.7033 8.3905 'International Tables Vol C Tables 4.2.6.8 and 6.1.1.4'

loop_
_geom_angle_atom_site_label_1
_geom_angle_atom_site_label_2
_geom_angle_atom_site_label_3
_geom_angle
_geom_angle_site_symmetry_1
_geom_angle_site_symmetry_3
_geom_angle_publ_flag
N2 Pt1 C26 82.04(18) . . ?
N2 Pt1 N1 78.31(16) . . ?
C26 Pt1 N1 160.34(18) . . ?
N2 Pt1 Cl1 175.14(12) . . ?
C26 Pt1 Cl1 93.16(14) . . ?
N1 Pt1 Cl1 106.49(11) . . ?
C1 N1 C5 117.0(4) . . ?
C1 N1 Pt1 132.9(3) . . ?
C5 N1 Pt1 110.1(3) . . ?
C16 N2 C20 122.5(4) . . ?
C16 N2 Pt1 119.9(3) . . ?
C20 N2 Pt1 117.6(3) . . ?
N1 C1 C2 121.7(4) . . ?
N1 C1 C10 117.7(4) . . ?
C2 C1 C10 120.5(4) . . ?
C1 C2 C3 121.7(5) . . ?
C1 C2 H2 119.1 . . ?
C3 C2 H2 119.1 . . ?
C4 C3 C2 116.4(5) . . ?
C4 C3 C6 120.6(5) . . ?
C2 C3 C6 123.0(5) . . ?
C3 C4 C5 120.3(5) . . ?
C3 C4 H4 119.8 . . ?
C5 C4 H4 119.8 . . ?
N1 C5 C4 122.8(4) . . ?
N1 C5 C16 116.2(4) . . ?
C4 C5 C16 120.9(4) . . ?
C7B C6 C8B 118.9(15) . . ?
C9A C6 C7A 112.3(7) . . ?
C9A C6 C3 111.2(6) . . ?
C7B C6 C3 114.8(11) . . ?
C8B C6 C3 117.0(10) . . ?
C7A C6 C3 112.3(5) . . ?
C9A C6 C8A 109.8(7) . . ?
C7A C6 C8A 105.4(6) . . ?
C3 C6 C8A 105.4(5) . . ?
C7B C6 C9B 100.5(16) . . ?
C8B C6 C9B 98.3(15) . . ?
C3 C6 C9B 102.1(9) . . ?
C6 C7A H7A 109.5 . . ?
C6 C7A H7B 109.5 . . ?
H7A C7A H7B 109.5 . . ?
C6 C7A H7C 109.5 . . ?
H7A C7A H7C 109.5 . . ?
H7B C7A H7C 109.5 . . ?
C6 C8A H8A 109.5 . . ?
C6 C8A H8B 109.5 . . ?
H8A C8A H8B 109.5 . . ?
C6 C8A H8C 109.5 . . ?
H8A C8A H8C 109.5 . . ?
H8B C8A H8C 109.5 . . ?
C6 C9A H9A 109.5 . . ?
C6 C9A H9B 109.5 . . ?
H9A C9A H9B 109.5 . . ?
C6 C9A H9C 109.5 . . ?
H9A C9A H9C 109.5 . . ?
H9B C9A H9C 109.5 . . ?
C6 C7B H7D 109.5 . . ?
C6 C7B H7E 109.5 . . ?
H7D C7B H7E 109.5 . . ?
C6 C7B H7F 109.5 . . ?
H7D C7B H7F 109.5 . . ?
H7E C7B H7F 109.5 . . ?
C6 C8B H8D 109.5 . . ?
C6 C8B H8E 109.5 . . ?
H8D C8B H8E 109.5 . . ?
C6 C8B H8F 109.5 . . ?
H8D C8B H8F 109.5 . . ?
H8E C8B H8F 109.5 . . ?
C6 C9B H9D 109.5 . . ?
C6 C9B H9E 109.5 . . ?
H9D C9B H9E 109.5 . . ?
C6 C9B H9F 109.5 . . ?
H9D C9B H9F 109.5 . . ?
H9E C9B H9F 109.5 . . ?
C1 C10 C15 114.2(4) . . ?
C1 C10 C11 111.1(4) . . ?
C15 C10 C11 110.2(4) . . ?
C1 C10 H10 107.0 . . ?
C15 C10 H10 107.0 . . ?
C11 C10 H10 107.0 . . ?
C12 C11 C10 112.9(5) . . ?
C12 C11 H11A 109.0 . . ?
C10 C11 H11A 109.0 . . ?
C12 C11 H11B 109.0 . . ?
C10 C11 H11B 109.0 . . ?
H11A C11 H11B 107.8 . . ?
C11 C12 C13 112.6(5) . . ?
C11 C12 H12A 109.1 . . ?
C13 C12 H12A 109.1 . . ?
C11 C12 H12B 109.1 . . ?
C13 C12 H12B 109.1 . . ?
H12A C12 H12B 107.8 . . ?
C14 C13 C12 111.7(5) . . ?
C14 C13 H13A 109.3 . . ?
C12 C13 H13A 109.3 . . ?
C14 C13 H13B 109.3 . . ?
C12 C13 H13B 109.3 . . ?
H13A C13 H13B 107.9 . . ?
C13 C14 C15 111.3(5) . . ?
C13 C14 H14A 109.4 . . ?
C15 C14 H14A 109.4 . . ?
C13 C14 H14B 109.4 . . ?
C15 C14 H14B 109.4 . . ?
H14A C14 H14B 108.0 . . ?
C14 C15 C10 110.8(5) . . ?
C14 C15 H15A 109.5 . . ?
C10 C15 H15A 109.5 . . ?
C14 C15 H15B 109.5 . . ?
C10 C15 H15B 109.5 . . ?
H15A C15 H15B 108.1 . . ?
N2 C16 C17 119.0(5) . . ?
N2 C16 C5 115.4(4) . . ?
C17 C16 C5 125.6(5) . . ?
C18 C17 C16 121.0(5) . . ?
C18 C17 H17 119.5 . . ?
C16 C17 H17 119.5 . . ?
C17 C18 C19 117.0(4) . . ?
C17 C18 C21 120.1(4) . . ?
C19 C18 C21 122.9(4) . . ?
C20 C19 C18 120.8(5) . . ?
C20 C19 H19 119.6 . . ?
C18 C19 H19 119.6 . . ?
N2 C20 C19 119.7(5) . . ?
N2 C20 C25 112.6(4) . . ?
C19 C20 C25 127.7(5) . . ?
C18 C21 C24 111.7(4) . . ?
C18 C21 C23 109.4(4) . . ?
C24 C21 C23 108.8(4) . . ?
C18 C21 C22 108.6(4) . . ?
C24 C21 C22 109.2(4) . . ?
C23 C21 C22 109.1(4) . . ?
C21 C22 H22A 109.5 . . ?
C21 C22 H22B 109.5 . . ?
H22A C22 H22B 109.5 . . ?
C21 C22 H22C 109.5 . . ?
H22A C22 H22C 109.5 . . ?
H22B C22 H22C 109.5 . . ?
C21 C23 H23A 109.5 . . ?
C21 C23 H23B 109.5 . . ?
H23A C23 H23B 109.5 . . ?
C21 C23 H23C 109.5 . . ?
H23A C23 H23C 109.5 . . ?
H23B C23 H23C 109.5 . . ?
C21 C24 H24A 109.5 . . ?
C21 C24 H24B 109.5 . . ?
H24A C24 H24B 109.5 . . ?
C21 C24 H24C 109.5 . . ?
H24A C24 H24C 109.5 . . ?
H24B C24 H24C 109.5 . . ?
C30 C25 C26 122.6(4) . . ?
C30 C25 C20 122.6(4) . . ?
C26 C25 C20 114.8(4) . . ?
C27 C26 C25 116.7(5) . . ?
C27 C26 Pt1 130.3(4) . . ?
C25 C26 Pt1 112.9(3) . . ?
C28 C27 C26 120.5(5) . . ?
C28 C27 H27 119.7 . . ?
C26 C27 H27 119.7 . . ?
C29 C28 C27 121.0(5) . . ?
C29 C28 H28 119.5 . . ?
C27 C28 H28 119.5 . . ?
C30 C29 C28 120.0(5) . . ?
C30 C29 H29 120.0 . . ?
C28 C29 H29 120.0 . . ?
C29 C30 C25 119.1(5) . . ?
C29 C30 H30 120.4 . . ?
C25 C30 H30 120.4 . . ?

loop_
_geom_bond_atom_site_label_1
_geom_bond_atom_site_label_2
_geom_bond_distance
_geom_bond_site_symmetry_2
_geom_bond_publ_flag
Pt1 N2 1.963(4) . ?
Pt1 C26 1.986(5) . ?
Pt1 N1 2.206(4) . ?
Pt1 Cl1 2.3065(12) . ?
N1 C1 1.359(6) . ?
N1 C5 1.361(6) . ?
N2 C16 1.333(6) . ?
N2 C20 1.347(6) . ?
C1 C2 1.386(7) . ?
C1 C10 1.509(7) . ?
C2 C3 1.387(7) . ?
C2 H2 0.9500 . ?
C3 C4 1.384(7) . ?
C3 C6 1.539(7) . ?
C4 C5 1.394(7) . ?
C4 H4 0.9500 . ?
C5 C16 1.466(7) . ?
C6 C9A 1.458(11) . ?
C6 C7B 1.46(2) . ?
C6 C8B 1.53(2) . ?
C6 C7A 1.528(10) . ?
C6 C8A 1.598(11) . ?
C6 C9B 1.69(2) . ?
C7A H7A 0.9800 . ?
C7A H7B 0.9800 . ?
C7A H7C 0.9800 . ?
C8A H8A 0.9800 . ?
C8A H8B 0.9800 . ?
C8A H8C 0.9800 . ?
C9A H9A 0.9800 . ?
C9A H9B 0.9800 . ?
C9A H9C 0.9800 . ?
C7B H7D 0.9800 . ?
C7B H7E 0.9800 . ?
C7B H7F 0.9800 . ?
C8B H8D 0.9800 . ?
C8B H8E 0.9800 . ?
C8B H8F 0.9800 . ?
C9B H9D 0.9800 . ?
C9B H9E 0.9800 . ?
C9B H9F 0.9800 . ?
C10 C15 1.532(7) . ?
C10 C11 1.534(8) . ?
C10 H10 1.0000 . ?
C11 C12 1.511(8) . ?
C11 H11A 0.9900 . ?
C11 H11B 0.9900 . ?
C12 C13 1.527(9) . ?
C12 H12A 0.9900 . ?
C12 H12B 0.9900 . ?
C13 C14 1.515(10) . ?
C13 H13A 0.9900 . ?
C13 H13B 0.9900 . ?
C14 C15 1.516(8) . ?
C14 H14A 0.9900 . ?
C14 H14B 0.9900 . ?
C15 H15A 0.9900 . ?
C15 H15B 0.9900 . ?
C16 C17 1.401(7) . ?
C17 C18 1.391(7) . ?
C17 H17 0.9500 . ?
C18 C19 1.398(7) . ?
C18 C21 1.528(7) . ?
C19 C20 1.380(7) . ?
C19 H19 0.9500 . ?
C20 C25 1.481(7) . ?
C21 C24 1.533(7) . ?
C21 C23 1.536(7) . ?
C21 C22 1.536(7) . ?
C22 H22A 0.9800 . ?
C22 H22B 0.9800 . ?
C22 H22C 0.9800 . ?
C23 H23A 0.9800 . ?
C23 H23B 0.9800 . ?
C23 H23C 0.9800 . ?
C24 H24A 0.9800 . ?
C24 H24B 0.9800 . ?
C24 H24C 0.9800 . ?
C25 C30 1.391(7) . ?
C25 C26 1.413(7) . ?
C26 C27 1.405(7) . ?
C27 C28 1.398(8) . ?
C27 H27 0.9500 . ?
C28 C29 1.384(8) . ?
C28 H28 0.9500 . ?
C29 C30 1.382(7) . ?
C29 H29 0.9500 . ?
C30 H30 0.9500 . ?

loop_
_geom_torsion_atom_site_label_1
_geom_torsion_atom_site_label_2
_geom_torsion_atom_site_label_3
_geom_torsion_atom_site_label_4
_geom_torsion
_geom_torsion_site_symmetry_1
_geom_torsion_site_symmetry_2
_geom_torsion_site_symmetry_3
_geom_torsion_site_symmetry_4
_geom_torsion_publ_flag
C5 N1 C1 C2 1.8(7) . . . . ?
Pt1 N1 C1 C2 -178.8(4) . . . . ?
C5 N1 C1 C10 -178.4(4) . . . . ?
Pt1 N1 C1 C10 1.1(7) . . . . ?
N1 C1 C2 C3 0.2(8) . . . . ?
C10 C1 C2 C3 -179.7(5) . . . . ?
C1 C2 C3 C4 -2.1(8) . . . . ?
C1 C2 C3 C6 179.9(5) . . . . ?
C2 C3 C4 C5 2.0(7) . . . . ?
C6 C3 C4 C5 -179.9(5) . . . . ?
C1 N1 C5 C4 -1.8(7) . . . . ?
Pt1 N1 C5 C4 178.6(4) . . . . ?
C1 N1 C5 C16 177.3(4) . . . . ?
Pt1 N1 C5 C16 -2.3(5) . . . . ?
C3 C4 C5 N1 -0.1(7) . . . . ?
C3 C4 C5 C16 -179.1(5) . . . . ?
C4 C3 C6 C9A -50.0(9) . . . . ?
C2 C3 C6 C9A 128.0(7) . . . . ?
C4 C3 C6 C7B 149.5(15) . . . . ?
C2 C3 C6 C7B -32.5(17) . . . . ?
C4 C3 C6 C8B 3.2(15) . . . . ?
C2 C3 C6 C8B -178.8(13) . . . . ?
C4 C3 C6 C7A -176.7(6) . . . . ?
C2 C3 C6 C7A 1.2(9) . . . . ?
C4 C3 C6 C8A 69.0(7) . . . . ?
C2 C3 C6 C8A -113.0(6) . . . . ?
C4 C3 C6 C9B -102.8(10) . . . . ?
C2 C3 C6 C9B 75.2(10) . . . . ?
N1 C1 C10 C15 144.8(5) . . . . ?
C2 C1 C10 C15 -35.3(7) . . . . ?
N1 C1 C10 C11 -89.8(6) . . . . ?
C2 C1 C10 C11 90.1(6) . . . . ?
C1 C10 C11 C12 179.2(5) . . . . ?
C15 C10 C11 C12 -53.2(6) . . . . ?
C10 C11 C12 C13 50.9(7) . . . . ?
C11 C12 C13 C14 -51.3(8) . . . . ?
C12 C13 C14 C15 55.0(7) . . . . ?
C13 C14 C15 C10 -58.2(7) . . . . ?
C1 C10 C15 C14 -177.6(5) . . . . ?
C11 C10 C15 C14 56.5(6) . . . . ?
C20 N2 C16 C17 -0.5(7) . . . . ?
Pt1 N2 C16 C17 178.5(3) . . . . ?
C20 N2 C16 C5 -179.4(4) . . . . ?
Pt1 N2 C16 C5 -0.5(5) . . . . ?
N1 C5 C16 N2 2.0(6) . . . . ?
C4 C5 C16 N2 -178.9(4) . . . . ?
N1 C5 C16 C17 -176.9(4) . . . . ?
C4 C5 C16 C17 2.2(7) . . . . ?
N2 C16 C17 C18 -1.6(7) . . . . ?
C5 C16 C17 C18 177.3(4) . . . . ?
C16 C17 C18 C19 2.9(7) . . . . ?
C16 C17 C18 C21 -176.4(4) . . . . ?
C17 C18 C19 C20 -2.2(7) . . . . ?
C21 C18 C19 C20 177.0(4) . . . . ?
C16 N2 C20 C19 1.1(7) . . . . ?
Pt1 N2 C20 C19 -177.9(3) . . . . ?
C16 N2 C20 C25 179.8(4) . . . . ?
Pt1 N2 C20 C25 0.8(5) . . . . ?
C18 C19 C20 N2 0.3(7) . . . . ?
C18 C19 C20 C25 -178.2(4) . . . . ?
C17 C18 C21 C24 169.7(5) . . . . ?
C19 C18 C21 C24 -9.5(7) . . . . ?
C17 C18 C21 C23 -69.8(6) . . . . ?
C19 C18 C21 C23 111.0(5) . . . . ?
C17 C18 C21 C22 49.2(6) . . . . ?
C19 C18 C21 C22 -130.0(5) . . . . ?
N2 C20 C25 C30 179.5(4) . . . . ?
C19 C20 C25 C30 -1.9(7) . . . . ?
N2 C20 C25 C26 0.0(6) . . . . ?
C19 C20 C25 C26 178.6(5) . . . . ?
C30 C25 C26 C27 0.7(7) . . . . ?
C20 C25 C26 C27 -179.8(4) . . . . ?
C30 C25 C26 Pt1 179.7(4) . . . . ?
C20 C25 C26 Pt1 -0.7(5) . . . . ?
C25 C26 C27 C28 -0.8(7) . . . . ?
Pt1 C26 C27 C28 -179.6(4) . . . . ?
C26 C27 C28 C29 0.6(8) . . . . ?
C27 C28 C29 C30 -0.3(8) . . . . ?
C28 C29 C30 C25 0.2(8) . . . . ?
C26 C25 C30 C29 -0.4(7) . . . . ?
C20 C25 C30 C29 -179.9(4) . . . . ?
